data_4071334
loop_
_publ_author_name
'Yang, Liangru'
'Kr\"uger, Anneke'
'Neels, Antonia'
'Albrecht, Martin'

_publ_section_title
;
 Rhodium(III) Complexes Containing C4-Bound N-Heterocyclic Carbenes:
 Synthesis, Coordination Chemistry, and Catalytic Activity in Transfer
 Hydrogenation
;
_journal_issue 13
_journal_name_full Organometallics
_journal_page_first 3161
_journal_paper_doi 10.1021/om800110c
_journal_volume 27
_journal_year 2008
_chemical_formula_sum 'C59 H71 I3 N4 O1.5 P2 Rh'
_chemical_formula_weight 1405.75
_chemical_name_systematic
; 
 ? 
;
_space_group_IT_number 14
_symmetry_cell_setting monoclinic
_symmetry_space_group_name_Hall '-P 2ybc'
_symmetry_space_group_name_H-M 'P 1 21/c 1'
_atom_sites_solution_hydrogens geom
_atom_sites_solution_primary direct
_atom_sites_solution_secondary difmap
_audit_creation_method SHELXL-97
_cell_angle_alpha 90.00
_cell_angle_beta 113.300(3)
_cell_angle_gamma 90.00
_cell_formula_units_Z 4
_cell_length_a 20.4631(8)
_cell_length_b 17.5908(5)
_cell_length_c 17.3128(6)
_cell_measurement_reflns_used 63885
_cell_measurement_temperature 173(2)
_cell_measurement_theta_max 25.60
_cell_measurement_theta_min 1.16
_cell_volume 5723.7(4)
_computing_cell_refinement 'STOE X-AREA'
_computing_data_collection 'STOE X-AREA'
_computing_data_reduction 'STOE X-RED'
_computing_structure_refinement 'SHELXL-97 (Sheldrick, 1997)'
_computing_structure_solution 'SHELXS-97 (Sheldrick, 1990)'
_diffrn_ambient_temperature 173(2)
_diffrn_detector_area_resol_mean 6.67
_diffrn_measured_fraction_theta_full 0.990
_diffrn_measured_fraction_theta_max 0.990
_diffrn_measurement_device_type 'STOE IPDS 2'
_diffrn_measurement_method 'rotation method'
_diffrn_radiation_monochromator graphite
_diffrn_radiation_source 'fine-focus sealed tube'
_diffrn_radiation_type MoK\a
_diffrn_radiation_wavelength 0.71073
_diffrn_reflns_av_R_equivalents 0.0390
_diffrn_reflns_av_sigmaI/netI 0.0230
_diffrn_reflns_limit_h_max 24
_diffrn_reflns_limit_h_min -24
_diffrn_reflns_limit_k_max 20
_diffrn_reflns_limit_k_min -21
_diffrn_reflns_limit_l_max 20
_diffrn_reflns_limit_l_min -20
_diffrn_reflns_number 73745
_diffrn_reflns_theta_full 25.20
_diffrn_reflns_theta_max 25.20
_diffrn_reflns_theta_min 1.59
_exptl_absorpt_coefficient_mu 2.016
_exptl_absorpt_correction_T_max 0.622
_exptl_absorpt_correction_T_min 0.514
_exptl_absorpt_correction_type multi-scan
_exptl_absorpt_process_details 'MULscanABS, (PLATON03, Speck, 2003)'
_exptl_crystal_colour yellow
_exptl_crystal_density_diffrn 1.631
_exptl_crystal_density_method 'not measured'
_exptl_crystal_description block
_exptl_crystal_F_000 2796
_exptl_crystal_size_max 0.45
_exptl_crystal_size_mid 0.40
_exptl_crystal_size_min 0.30
_refine_diff_density_max 2.783
_refine_diff_density_min -4.920
_refine_diff_density_rms 0.226
_refine_ls_extinction_method none
_refine_ls_goodness_of_fit_ref 1.050
_refine_ls_hydrogen_treatment constr
_refine_ls_matrix_type full
_refine_ls_number_parameters 457
_refine_ls_number_reflns 10209
_refine_ls_number_restraints 58
_refine_ls_restrained_S_all 1.048
_refine_ls_R_factor_all 0.0978
_refine_ls_R_factor_gt 0.0860
_refine_ls_shift/su_max 0.001
_refine_ls_shift/su_mean 0.000
_refine_ls_structure_factor_coef Fsqd
_refine_ls_weighting_details 'calc w=1/[\s^2^(Fo^2^)+(0.1772P)^2^+39.6695P] where P=(Fo^2^+2Fc^2^)/3'
_refine_ls_weighting_scheme calc
_refine_ls_wR_factor_gt 0.2603
_refine_ls_wR_factor_ref 0.2704
_reflns_number_gt 8429
_reflns_number_total 10209
_reflns_threshold_expression >2sigma(I)
_cod_data_source_file om800110c-file013.cif
_cod_data_source_block compound-7
_cod_original_cell_volume 5723.7(3)
_cod_original_sg_symbol_H-M 'P 21/c'
_cod_original_formula_sum 'C59 H71 I3 N4 O1.50 P2 Rh'
_cod_database_code 4071334

loop_
_symmetry_equiv_pos_as_xyz
'x, y, z'
'-x, y+1/2, -z+1/2'
'-x, -y, -z'
'x, -y-1/2, z-1/2'

loop_
_atom_site_label
_atom_site_type_symbol
_atom_site_fract_x
_atom_site_fract_y
_atom_site_fract_z
_atom_site_U_iso_or_equiv
_atom_site_adp_type
_atom_site_occupancy
_atom_site_symmetry_multiplicity
_atom_site_calc_flag
_atom_site_refinement_flags
_atom_site_disorder_assembly
_atom_site_disorder_group
C1 C 0.1880(4) 0.4887(5) 0.6760(5) 0.0319(17) Uani 1 1 d . . .
C2 C 0.1814(5) 0.4140(5) 0.6517(5) 0.0366(19) Uani 1 1 d . . .
H2A H 0.2004 0.3925 0.6146 0.044 Uiso 1 1 calc R . .
C3 C 0.1253(5) 0.4227(5) 0.7371(5) 0.0344(18) Uani 1 1 d . . .
C4 C 0.1472(5) 0.5586(5) 0.7749(6) 0.0359(18) Uani 1 1 d . . .
H4A H 0.1252 0.5454 0.8148 0.043 Uiso 1 1 calc R . .
H4B H 0.1163 0.5964 0.7346 0.043 Uiso 1 1 calc R . .
C5 C 0.2425(5) 0.6157(5) 0.8993(6) 0.043(2) Uani 1 1 d . B .
C6 C 0.3136(5) 0.6508(6) 0.8409(7) 0.047(2) Uani 1 1 d . B .
H6A H 0.3531 0.6737 0.8344 0.057 Uiso 1 1 calc R . .
C7 C 0.2612(4) 0.6125(5) 0.7797(6) 0.040(2) Uani 1 1 d . . .
C8 C 0.1223(6) 0.2940(5) 0.6726(6) 0.045(2) Uani 1 1 d . . .
H8A H 0.1219 0.2709 0.7245 0.055 Uiso 1 1 calc R . .
H8B H 0.1574 0.2661 0.6571 0.055 Uiso 1 1 calc R . .
C9 C 0.0488(8) 0.2866(7) 0.6020(8) 0.068(3) Uani 1 1 d . . .
H9A H 0.0504 0.3080 0.5499 0.081 Uiso 1 1 calc R . .
H9B H 0.0148 0.3175 0.6165 0.081 Uiso 1 1 calc R . .
C10 C 0.0209(8) 0.2048(7) 0.5846(10) 0.076(4) Uani 1 1 d . . .
H10A H -0.0212 0.2036 0.5307 0.092 Uiso 1 1 calc R . .
H10B H 0.0580 0.1722 0.5785 0.092 Uiso 1 1 calc R . .
C11 C 0.0016(11) 0.1739(12) 0.6503(12) 0.121(8) Uani 1 1 d . . .
H11A H 0.0420 0.1785 0.7047 0.181 Uiso 1 1 calc R . .
H11B H -0.0112 0.1202 0.6386 0.181 Uiso 1 1 calc R . .
H11C H -0.0391 0.2021 0.6521 0.181 Uiso 1 1 calc R . .
C12 C 0.0816(6) 0.4048(7) 0.7847(7) 0.0553(11) Uani 1 1 d . . .
C13 C 0.0148(6) 0.4380(7) 0.7607(8) 0.0553(11) Uani 1 1 d . . .
H13A H -0.0020 0.4723 0.7147 0.066 Uiso 1 1 calc R . .
C14 C -0.0270(6) 0.4204(7) 0.8050(7) 0.0553(11) Uani 1 1 d . . .
H14A H -0.0726 0.4429 0.7900 0.066 Uiso 1 1 calc R . .
C15 C -0.0004(6) 0.3686(7) 0.8726(7) 0.0553(11) Uani 1 1 d . . .
H15A H -0.0293 0.3546 0.9019 0.066 Uiso 1 1 calc R . .
C16 C 0.0627(6) 0.3399(7) 0.8953(8) 0.0553(11) Uani 1 1 d . . .
H16A H 0.0797 0.3067 0.9424 0.066 Uiso 1 1 calc R . .
C17 C 0.1066(6) 0.3560(7) 0.8526(7) 0.0553(11) Uani 1 1 d . . .
H17A H 0.1526 0.3339 0.8700 0.066 Uiso 1 1 calc R . .
C18 C 0.2129(8) 0.5947(7) 0.9646(8) 0.0639(13) Uani 1 1 d . . .
C19 C 0.2030(7) 0.5171(7) 0.9754(8) 0.0639(13) Uani 1 1 d . . .
H19A H 0.2146 0.4799 0.9431 0.077 Uiso 1 1 calc R . .
C20 C 0.1760(8) 0.4958(7) 1.0334(8) 0.0639(13) Uani 1 1 d . . .
H20A H 0.1691 0.4433 1.0408 0.077 Uiso 1 1 calc R . .
C21 C 0.1586(8) 0.5487(7) 1.0813(8) 0.0639(13) Uani 1 1 d . . .
H21A H 0.1401 0.5334 1.1212 0.077 Uiso 1 1 calc R . .
C22 C 0.1691(7) 0.6255(7) 1.0688(7) 0.0639(13) Uani 1 1 d . . .
H22A H 0.1575 0.6627 1.1011 0.077 Uiso 1 1 calc R . .
C23 C 0.1962(8) 0.6492(7) 1.0102(7) 0.0639(13) Uani 1 1 d . . .
H23A H 0.2028 0.7016 1.0023 0.077 Uiso 1 1 calc R . .
C24 C 0.3485(8) 0.6884(15) 0.9917(12) 0.133(6) Uani 1 1 d D B .
H24A H 0.3304 0.6784 1.0360 0.160 Uiso 1 1 calc R . .
H24B H 0.3479 0.7441 0.9830 0.160 Uiso 1 1 calc R . .
C25 C 0.4229(9) 0.6603(14) 1.0204(11) 0.133(6) Uani 1 1 d D . .
H25A H 0.4451 0.6830 0.9843 0.160 Uiso 0.50 1 calc PR A 1
H25B H 0.4218 0.6045 1.0124 0.160 Uiso 0.50 1 calc PR A 1
H25C H 0.4386 0.6511 0.9752 0.160 Uiso 0.50 1 d PR A 2
H25D H 0.4560 0.6932 1.0627 0.160 Uiso 0.50 1 d PR A 2
C26 C 0.4691(17) 0.678(2) 1.1117(16) 0.133(6) Uani 0.50 1 d PD B 1
H26A H 0.5192 0.6632 1.1257 0.160 Uiso 0.50 1 calc PR B 1
H26B H 0.4675 0.7330 1.1234 0.160 Uiso 0.50 1 calc PR B 1
C26A C 0.404(2) 0.592(2) 1.056(2) 0.133(6) Uani 0.50 1 d PD B 2
H26C H 0.4355 0.5524 1.0480 0.160 Uiso 0.50 1 calc PR B 2
H26D H 0.3559 0.5794 1.0144 0.160 Uiso 0.50 1 calc PR B 2
C27 C 0.4373(19) 0.632(3) 1.1605(16) 0.133(6) Uani 0.50 1 d PD B 1
H27A H 0.3936 0.6565 1.1582 0.200 Uiso 0.50 1 calc PR B 1
H27B H 0.4713 0.6282 1.2192 0.200 Uiso 0.50 1 calc PR B 1
H27C H 0.4262 0.5809 1.1361 0.200 Uiso 0.50 1 calc PR B 1
C27A C 0.4003(19) 0.568(3) 1.1380(19) 0.133(6) Uani 0.50 1 d PD B 2
H27D H 0.4096 0.6121 1.1754 0.200 Uiso 0.50 1 calc PR B 2
H27E H 0.4360 0.5286 1.1648 0.200 Uiso 0.50 1 calc PR B 2
H27F H 0.3528 0.5478 1.1270 0.200 Uiso 0.50 1 calc PR B 2
C28 C 0.1625(5) 0.4726(5) 0.4691(5) 0.0374(19) Uani 1 1 d . C .
C29 C 0.0948(5) 0.4874(6) 0.4649(6) 0.044(2) Uani 1 1 d . . .
H29A H 0.0864 0.5323 0.4901 0.053 Uiso 1 1 calc R . .
C30 C 0.0391(6) 0.4379(6) 0.4247(6) 0.048(2) Uani 1 1 d . . .
H30A H -0.0067 0.4482 0.4242 0.058 Uiso 1 1 calc R . .
C31 C 0.0493(7) 0.3751(6) 0.3861(7) 0.060(3) Uani 1 1 d . . .
H31A H 0.0109 0.3414 0.3584 0.072 Uiso 1 1 calc R . .
C32 C 0.1159(7) 0.3599(6) 0.3870(8) 0.063(3) Uani 1 1 d . . .
H32A H 0.1221 0.3163 0.3583 0.076 Uiso 1 1 calc R . .
C33 C 0.1737(7) 0.4067(6) 0.4289(7) 0.057(3) Uani 1 1 d . . .
H33A H 0.2195 0.3949 0.4305 0.069 Uiso 1 1 calc R . .
C34 C 0.2334(9) 0.6017(9) 0.4443(9) 0.103(3) Uani 1 1 d D C .
C35 C 0.1749(10) 0.6470(8) 0.4083(8) 0.103(3) Uani 1 1 d D . .
H35A H 0.1396 0.6472 0.4312 0.123 Uiso 1 1 calc R . .
C36 C 0.1654(10) 0.6927(9) 0.3393(8) 0.103(3) Uani 1 1 d D . .
H36A H 0.1243 0.7239 0.3148 0.123 Uiso 1 1 calc R . .
C37 C 0.2171(9) 0.6915(9) 0.3078(9) 0.103(3) Uani 1 1 d D . .
H37A H 0.2104 0.7213 0.2595 0.123 Uiso 1 1 calc R . .
C38 C 0.2771(10) 0.6500(9) 0.3422(8) 0.103(3) Uani 1 1 d D . .
H38A H 0.3136 0.6528 0.3214 0.123 Uiso 1 1 calc R . .
C39 C 0.2835(10) 0.6028(9) 0.4097(8) 0.103(3) Uani 1 1 d D . .
H39A H 0.3237 0.5704 0.4325 0.123 Uiso 1 1 calc R . .
C40 C 0.3090(8) 0.4656(11) 0.5499(13) 0.045(3) Uani 0.50 1 d PD C 1
H40A H 0.2923 0.4153 0.5601 0.054 Uiso 0.50 1 calc PR C 1
H40B H 0.3211 0.4610 0.5001 0.054 Uiso 0.50 1 calc PR C 1
C41 C 0.3752(9) 0.4871(13) 0.6251(10) 0.045(3) Uani 0.50 1 d PD C 1
H41A H 0.3996 0.5299 0.6105 0.054 Uiso 0.50 1 calc PR C 1
H41B H 0.4083 0.4434 0.6425 0.054 Uiso 0.50 1 calc PR C 1
C40A C 0.3231(9) 0.4970(13) 0.5457(12) 0.045(3) Uani 0.50 1 d PD C 2
H40C H 0.3214 0.4685 0.4956 0.054 Uiso 0.50 1 calc PR C 2
H40D H 0.3584 0.5385 0.5570 0.054 Uiso 0.50 1 calc PR C 2
C41A C 0.3442(10) 0.4446(11) 0.6204(10) 0.045(3) Uani 0.50 1 d PD C 2
H41C H 0.3935 0.4269 0.6347 0.054 Uiso 0.50 1 calc PR C 2
H41D H 0.3128 0.3995 0.6050 0.054 Uiso 0.50 1 calc PR C 2
C42 C 0.4334(16) 0.5571(18) 0.778(2) 0.083(4) Uani 0.50 1 d PD C 1
C43 C 0.4697(10) 0.6117(16) 0.7526(18) 0.083(4) Uani 0.50 1 d PD C 1
H43A H 0.4519 0.6226 0.6941 0.100 Uiso 0.50 1 calc PR C 1
C44 C 0.5297(10) 0.6522(18) 0.8047(15) 0.083(4) Uani 0.50 1 d PD C 1
H44A H 0.5496 0.6902 0.7816 0.100 Uiso 0.50 1 calc PR C 1
C45 C 0.5597(12) 0.6371(19) 0.8887(16) 0.083(4) Uani 0.50 1 d PD C 1
H45A H 0.6034 0.6582 0.9263 0.100 Uiso 0.50 1 calc PR C 1
C46 C 0.5190(14) 0.5875(18) 0.913(2) 0.083(4) Uani 0.50 1 d PD C 1
H46A H 0.5338 0.5809 0.9716 0.100 Uiso 0.50 1 calc PR C 1
C47 C 0.4601(19) 0.546(3) 0.864(2) 0.083(4) Uani 0.50 1 d PD C 1
H47A H 0.4385 0.5110 0.8881 0.100 Uiso 0.50 1 calc PR C 1
C48 C 0.3465(18) 0.4267(13) 0.773(2) 0.068(5) Uani 0.50 1 d PD C 1
C49 C 0.3618(14) 0.3546(12) 0.7516(17) 0.068(5) Uani 0.50 1 d PD C 1
H49A H 0.3767 0.3484 0.7065 0.081 Uiso 0.50 1 calc PR C 1
C50 C 0.3553(14) 0.2924(13) 0.7958(15) 0.068(5) Uani 0.50 1 d PD C 1
H50A H 0.3648 0.2437 0.7789 0.081 Uiso 0.50 1 calc PR C 1
C51 C 0.3361(16) 0.2962(13) 0.8623(18) 0.068(5) Uani 0.50 1 d PD C 1
H51A H 0.3334 0.2519 0.8924 0.081 Uiso 0.50 1 calc PR C 1
C52 C 0.321(2) 0.3674(15) 0.884(2) 0.068(5) Uani 0.50 1 d PD C 1
H52A H 0.3086 0.3737 0.9316 0.081 Uiso 0.50 1 calc PR C 1
C53 C 0.323(2) 0.4291(18) 0.836(2) 0.068(5) Uani 0.50 1 d PD C 1
H53A H 0.3067 0.4766 0.8484 0.081 Uiso 0.50 1 calc PR C 1
C59 C 0.4271(15) 0.5324(17) 0.774(2) 0.068(3) Uani 0.50 1 d PD C 2
C60 C 0.4687(9) 0.5550(13) 0.7323(15) 0.068(3) Uani 0.50 1 d PD C 2
H60A H 0.4497 0.5527 0.6726 0.082 Uiso 0.50 1 calc PR C 2
C61 C 0.5373(10) 0.5810(15) 0.7749(13) 0.068(3) Uani 0.50 1 d PD C 2
H61A H 0.5663 0.5937 0.7454 0.082 Uiso 0.50 1 calc PR C 2
C62 C 0.5632(11) 0.5883(16) 0.8618(13) 0.068(3) Uani 0.50 1 d PD C 2
H62A H 0.6071 0.6135 0.8913 0.082 Uiso 0.50 1 calc PR C 2
C63 C 0.5252(13) 0.5589(17) 0.9053(19) 0.068(3) Uani 0.50 1 d PD C 2
H63A H 0.5470 0.5525 0.9646 0.082 Uiso 0.50 1 calc PR C 2
C64 C 0.4546(17) 0.539(3) 0.861(2) 0.068(3) Uani 0.50 1 d PD C 2
H64A H 0.4248 0.5296 0.8902 0.082 Uiso 0.50 1 calc PR C 2
C65 C 0.3331(14) 0.4135(13) 0.7807(16) 0.051(3) Uani 0.50 1 d PD C 2
C66 C 0.3404(11) 0.3374(12) 0.7635(13) 0.051(3) Uani 0.50 1 d PD C 2
H66A H 0.3514 0.3243 0.7168 0.061 Uiso 0.50 1 calc PR C 2
C67 C 0.3317(11) 0.2802(12) 0.8145(13) 0.051(3) Uani 0.50 1 d PD C 2
H67A H 0.3374 0.2285 0.8025 0.061 Uiso 0.50 1 calc PR C 2
C68 C 0.3151(12) 0.2977(13) 0.8815(13) 0.051(3) Uani 0.50 1 d PD C 2
H68A H 0.3071 0.2592 0.9152 0.061 Uiso 0.50 1 calc PR C 2
C69 C 0.3104(16) 0.3735(14) 0.8981(17) 0.051(3) Uani 0.50 1 d PD C 2
H69A H 0.3021 0.3865 0.9467 0.061 Uiso 0.50 1 calc PR C 2
C70 C 0.3170(18) 0.4315(18) 0.8487(17) 0.051(3) Uani 0.50 1 d PD C 2
H70A H 0.3106 0.4829 0.8611 0.061 Uiso 0.50 1 calc PR C 2
N1 N 0.1438(4) 0.3751(4) 0.6885(4) 0.0352(15) Uani 1 1 d . . .
N2 N 0.1518(4) 0.4917(4) 0.7301(4) 0.0306(14) Uani 1 1 d . . .
N3 N 0.2162(4) 0.5913(4) 0.8203(4) 0.0351(15) Uani 1 1 d . . .
N4 N 0.3017(4) 0.6520(5) 0.9137(5) 0.047(2) Uani 1 1 d D . .
I1 I 0.32652(7) 0.69101(6) 0.65291(7) 0.0905(4) Uani 1 1 d . . .
I2 I 0.12941(4) 0.66894(4) 0.59903(5) 0.0572(3) Uani 1 1 d . . .
I3 I 0.25668(5) 0.27331(5) 1.06244(6) 0.0676(3) Uani 1 1 d . . .
P1 P 0.23572(13) 0.53613(15) 0.52705(14) 0.0406(5) Uani 1 1 d D . .
P2 P 0.3496(7) 0.5152(4) 0.7125(7) 0.0365(16) Uani 0.50 1 d PD C 1
P2A P 0.3390(7) 0.4899(4) 0.7148(7) 0.0365(16) Uani 0.50 1 d PD C 2
Rh1 Rh 0.24571(3) 0.57712(4) 0.66090(4) 0.0304(2) Uani 1 1 d . C .

loop_
_atom_site_aniso_label
_atom_site_aniso_U_11
_atom_site_aniso_U_22
_atom_site_aniso_U_33
_atom_site_aniso_U_23
_atom_site_aniso_U_13
_atom_site_aniso_U_12
C1 0.037(4) 0.037(4) 0.021(4) 0.002(3) 0.010(3) 0.002(3)
C2 0.053(5) 0.026(4) 0.030(4) 0.003(3) 0.015(4) 0.001(4)
C3 0.041(4) 0.028(4) 0.030(4) 0.006(3) 0.010(4) 0.001(3)
C4 0.040(5) 0.033(4) 0.037(5) -0.004(3) 0.018(4) 0.000(3)
C5 0.053(5) 0.041(5) 0.030(4) -0.001(4) 0.012(4) 0.008(4)
C6 0.037(5) 0.046(5) 0.049(6) -0.017(4) 0.005(4) -0.006(4)
C7 0.030(4) 0.040(5) 0.043(5) -0.002(4) 0.008(4) 0.007(4)
C8 0.062(6) 0.031(4) 0.046(5) 0.002(4) 0.025(5) 0.000(4)
C9 0.089(9) 0.048(6) 0.051(7) 0.001(5) 0.011(6) -0.013(6)
C10 0.089(10) 0.050(7) 0.083(9) -0.003(6) 0.027(8) -0.014(7)
C11 0.134(16) 0.133(16) 0.088(12) 0.005(11) 0.036(11) -0.083(14)
C12 0.055(2) 0.060(3) 0.058(3) 0.010(2) 0.029(2) 0.002(2)
C13 0.055(2) 0.060(3) 0.058(3) 0.010(2) 0.029(2) 0.002(2)
C14 0.055(2) 0.060(3) 0.058(3) 0.010(2) 0.029(2) 0.002(2)
C15 0.055(2) 0.060(3) 0.058(3) 0.010(2) 0.029(2) 0.002(2)
C16 0.055(2) 0.060(3) 0.058(3) 0.010(2) 0.029(2) 0.002(2)
C17 0.055(2) 0.060(3) 0.058(3) 0.010(2) 0.029(2) 0.002(2)
C18 0.095(4) 0.054(3) 0.051(3) 0.002(2) 0.037(3) 0.013(3)
C19 0.095(4) 0.054(3) 0.051(3) 0.002(2) 0.037(3) 0.013(3)
C20 0.095(4) 0.054(3) 0.051(3) 0.002(2) 0.037(3) 0.013(3)
C21 0.095(4) 0.054(3) 0.051(3) 0.002(2) 0.037(3) 0.013(3)
C22 0.095(4) 0.054(3) 0.051(3) 0.002(2) 0.037(3) 0.013(3)
C23 0.095(4) 0.054(3) 0.051(3) 0.002(2) 0.037(3) 0.013(3)
C24 0.076(7) 0.200(15) 0.088(8) -0.049(9) -0.006(5) 0.021(8)
C25 0.076(7) 0.200(15) 0.088(8) -0.049(9) -0.006(5) 0.021(8)
C26 0.076(7) 0.200(15) 0.088(8) -0.049(9) -0.006(5) 0.021(8)
C26A 0.076(7) 0.200(15) 0.088(8) -0.049(9) -0.006(5) 0.021(8)
C27 0.076(7) 0.200(15) 0.088(8) -0.049(9) -0.006(5) 0.021(8)
C27A 0.076(7) 0.200(15) 0.088(8) -0.049(9) -0.006(5) 0.021(8)
C28 0.052(5) 0.032(4) 0.025(4) 0.001(3) 0.012(4) -0.001(4)
C29 0.052(5) 0.039(5) 0.038(5) -0.003(4) 0.015(4) 0.001(4)
C30 0.053(6) 0.048(5) 0.037(5) -0.002(4) 0.011(4) -0.003(4)
C31 0.073(8) 0.042(6) 0.052(6) -0.009(5) 0.009(5) -0.016(5)
C32 0.078(8) 0.039(5) 0.071(8) -0.020(5) 0.028(6) -0.011(5)
C33 0.077(8) 0.039(5) 0.059(7) -0.005(5) 0.031(6) -0.002(5)
C34 0.175(8) 0.083(5) 0.055(4) -0.002(3) 0.050(4) -0.056(5)
C35 0.175(8) 0.083(5) 0.055(4) -0.002(3) 0.050(4) -0.056(5)
C36 0.175(8) 0.083(5) 0.055(4) -0.002(3) 0.050(4) -0.056(5)
C37 0.175(8) 0.083(5) 0.055(4) -0.002(3) 0.050(4) -0.056(5)
C38 0.175(8) 0.083(5) 0.055(4) -0.002(3) 0.050(4) -0.056(5)
C39 0.175(8) 0.083(5) 0.055(4) -0.002(3) 0.050(4) -0.056(5)
C40 0.039(6) 0.063(8) 0.039(4) -0.008(6) 0.021(4) -0.002(5)
C41 0.039(6) 0.063(8) 0.039(4) -0.008(6) 0.021(4) -0.002(5)
C40A 0.039(6) 0.063(8) 0.039(4) -0.008(6) 0.021(4) -0.002(5)
C41A 0.039(6) 0.063(8) 0.039(4) -0.008(6) 0.021(4) -0.002(5)
C42 0.037(5) 0.125(12) 0.082(8) 0.011(9) 0.017(5) -0.002(6)
C43 0.037(5) 0.125(12) 0.082(8) 0.011(9) 0.017(5) -0.002(6)
C44 0.037(5) 0.125(12) 0.082(8) 0.011(9) 0.017(5) -0.002(6)
C45 0.037(5) 0.125(12) 0.082(8) 0.011(9) 0.017(5) -0.002(6)
C46 0.037(5) 0.125(12) 0.082(8) 0.011(9) 0.017(5) -0.002(6)
C47 0.037(5) 0.125(12) 0.082(8) 0.011(9) 0.017(5) -0.002(6)
C48 0.094(10) 0.041(6) 0.068(9) 0.006(6) 0.032(8) 0.026(6)
C49 0.094(10) 0.041(6) 0.068(9) 0.006(6) 0.032(8) 0.026(6)
C50 0.094(10) 0.041(6) 0.068(9) 0.006(6) 0.032(8) 0.026(6)
C51 0.094(10) 0.041(6) 0.068(9) 0.006(6) 0.032(8) 0.026(6)
C52 0.094(10) 0.041(6) 0.068(9) 0.006(6) 0.032(8) 0.026(6)
C53 0.094(10) 0.041(6) 0.068(9) 0.006(6) 0.032(8) 0.026(6)
C59 0.037(5) 0.099(9) 0.062(6) 0.008(6) 0.013(5) -0.016(5)
C60 0.037(5) 0.099(9) 0.062(6) 0.008(6) 0.013(5) -0.016(5)
C61 0.037(5) 0.099(9) 0.062(6) 0.008(6) 0.013(5) -0.016(5)
C62 0.037(5) 0.099(9) 0.062(6) 0.008(6) 0.013(5) -0.016(5)
C63 0.037(5) 0.099(9) 0.062(6) 0.008(6) 0.013(5) -0.016(5)
C64 0.037(5) 0.099(9) 0.062(6) 0.008(6) 0.013(5) -0.016(5)
C65 0.053(6) 0.051(6) 0.039(6) 0.001(4) 0.008(5) 0.007(4)
C66 0.053(6) 0.051(6) 0.039(6) 0.001(4) 0.008(5) 0.007(4)
C67 0.053(6) 0.051(6) 0.039(6) 0.001(4) 0.008(5) 0.007(4)
C68 0.053(6) 0.051(6) 0.039(6) 0.001(4) 0.008(5) 0.007(4)
C69 0.053(6) 0.051(6) 0.039(6) 0.001(4) 0.008(5) 0.007(4)
C70 0.053(6) 0.051(6) 0.039(6) 0.001(4) 0.008(5) 0.007(4)
N1 0.044(4) 0.028(3) 0.031(4) 0.004(3) 0.013(3) 0.001(3)
N2 0.031(3) 0.030(3) 0.027(3) 0.001(3) 0.008(3) 0.004(3)
N3 0.046(4) 0.032(4) 0.026(3) -0.001(3) 0.013(3) 0.003(3)
N4 0.044(4) 0.054(5) 0.036(4) -0.015(4) 0.009(3) 0.006(4)
I1 0.1097(8) 0.0791(7) 0.0884(7) 0.0113(5) 0.0452(6) -0.0168(6)
I2 0.0541(4) 0.0473(4) 0.0617(5) 0.0129(3) 0.0138(3) 0.0028(3)
I3 0.0776(6) 0.0522(5) 0.0663(5) 0.0100(4) 0.0212(4) -0.0134(4)
P1 0.0417(12) 0.0520(14) 0.0267(11) 0.0017(10) 0.0121(9) -0.0052(10)
P2 0.045(4) 0.033(5) 0.0301(14) 0.008(4) 0.0139(18) 0.011(4)
P2A 0.045(4) 0.033(5) 0.0301(14) 0.008(4) 0.0139(18) 0.011(4)
Rh1 0.0321(3) 0.0287(3) 0.0271(3) 0.0010(2) 0.0082(3) -0.0026(2)

loop_
_atom_type_symbol
_atom_type_description
_atom_type_scat_dispersion_real
_atom_type_scat_dispersion_imag
_atom_type_scat_source
C C 0.0033 0.0016 'International Tables Vol C Tables 4.2.6.8 and 6.1.1.4'
H H 0.0000 0.0000 'International Tables Vol C Tables 4.2.6.8 and 6.1.1.4'
N N 0.0061 0.0033 'International Tables Vol C Tables 4.2.6.8 and 6.1.1.4'
I I -0.4742 1.8119 'International Tables Vol C Tables 4.2.6.8 and 6.1.1.4'
P P 0.1023 0.0942 'International Tables Vol C Tables 4.2.6.8 and 6.1.1.4'
Rh Rh -1.1178 0.9187 'International Tables Vol C Tables 4.2.6.8 and 6.1.1.4'
O O 0.0106 0.0060 'International Tables Vol C Tables 4.2.6.8 and 6.1.1.4'

loop_
_geom_angle_atom_site_label_1
_geom_angle_atom_site_label_2
_geom_angle_atom_site_label_3
_geom_angle
C2 C1 N2 103.1(7)
C2 C1 Rh1 133.4(7)
N2 C1 Rh1 122.9(6)
N1 C2 C1 110.1(8)
N1 C2 H2A 125.0
C1 C2 H2A 125.0
N1 C3 N2 106.2(7)
N1 C3 C12 127.1(8)
N2 C3 C12 126.6(8)
N2 C4 N3 111.3(7)
N2 C4 H4A 109.4
N3 C4 H4A 109.4
N2 C4 H4B 109.4
N3 C4 H4B 109.4
H4A C4 H4B 108.0
N4 C5 N3 108.8(9)
N4 C5 C18 126.1(9)
N3 C5 C18 124.6(10)
C7 C6 N4 110.6(9)
C7 C6 H6A 124.7
N4 C6 H6A 124.7
C6 C7 N3 102.3(9)
C6 C7 Rh1 134.2(8)
N3 C7 Rh1 123.2(6)
N1 C8 C9 110.9(8)
N1 C8 H8A 109.5
C9 C8 H8A 109.5
N1 C8 H8B 109.5
C9 C8 H8B 109.5
H8A C8 H8B 108.1
C8 C9 C10 114.2(11)
C8 C9 H9A 108.7
C10 C9 H9A 108.7
C8 C9 H9B 108.7
C10 C9 H9B 108.7
H9A C9 H9B 107.6
C11 C10 C9 113.2(14)
C11 C10 H10A 108.9
C9 C10 H10A 108.9
C11 C10 H10B 108.9
C9 C10 H10B 108.9
H10A C10 H10B 107.8
C10 C11 H11A 109.5
C10 C11 H11B 109.5
H11A C11 H11B 109.5
C10 C11 H11C 109.5
H11A C11 H11C 109.5
H11B C11 H11C 109.5
C17 C12 C13 120.3(10)
C17 C12 C3 120.6(10)
C13 C12 C3 119.2(10)
C14 C13 C12 119.3(11)
C14 C13 H13A 120.4
C12 C13 H13A 120.4
C13 C14 C15 118.8(11)
C13 C14 H14A 120.6
C15 C14 H14A 120.6
C16 C15 C14 120.9(11)
C16 C15 H15A 119.5
C14 C15 H15A 119.5
C15 C16 C17 122.2(11)
C15 C16 H16A 118.9
C17 C16 H16A 118.9
C12 C17 C16 118.5(11)
C12 C17 H17A 120.8
C16 C17 H17A 120.8
C23 C18 C19 121.4(12)
C23 C18 C5 121.5(11)
C19 C18 C5 117.1(10)
C20 C19 C18 118.9(11)
C20 C19 H19A 120.6
C18 C19 H19A 120.6
C19 C20 C21 121.8(12)
C19 C20 H20A 119.1
C21 C20 H20A 119.1
C20 C21 C22 117.8(12)
C20 C21 H21A 121.1
C22 C21 H21A 121.1
C21 C22 C23 121.9(11)
C21 C22 H22A 119.1
C23 C22 H22A 119.1
C18 C23 C22 118.2(12)
C18 C23 H23A 120.9
C22 C23 H23A 120.9
N4 C24 C25 111.9(14)
N4 C24 H24A 109.2
C25 C24 H24A 109.2
N4 C24 H24B 109.2
C25 C24 H24B 109.2
H24A C24 H24B 107.9
C26A C25 C24 91(2)
C26A C25 C26 84(2)
C24 C25 C26 114(2)
C26A C25 H25A 148.8
C24 C25 H25A 108.7
C26 C25 H25A 108.7
C26A C25 H25B 41.6
C24 C25 H25B 108.7
C26 C25 H25B 108.7
H25A C25 H25B 107.6
C26A C25 H25C 115.3
C24 C25 H25C 114.1
C26 C25 H25C 127.2
H25A C25 H25C 34.6
H25B C25 H25C 73.7
C26A C25 H25D 113.0
C24 C25 H25D 111.8
C26 C25 H25D 29.4
H25A C25 H25D 82.9
H25B C25 H25D 131.9
H25C C25 H25D 110.7
C27 C26 C25 104.1(17)
C27 C26 H25D 135.9
C25 C26 H25D 35.2
C27 C26 H26A 110.9
C25 C26 H26A 110.9
H25D C26 H26A 102.7
C27 C26 H26B 110.9
C25 C26 H26B 110.9
H25D C26 H26B 82.7
H26A C26 H26B 108.9
C25 C26A C27A 138(4)
C25 C26A H26C 102.7
C27A C26A H26C 102.7
C25 C26A H26D 102.7
C27A C26A H26D 102.7
H26C C26A H26D 105.0
C26 C27 H27A 109.5
C26 C27 H27B 109.5
H27A C27 H27B 109.5
C26 C27 H27C 109.5
H27A C27 H27C 109.5
H27B C27 H27C 109.5
C26A C27A H27D 109.5
C26A C27A H27E 109.5
H27D C27A H27E 109.5
C26A C27A H27F 109.5
H27D C27A H27F 109.5
H27E C27A H27F 109.5
C29 C28 C33 118.7(9)
C29 C28 P1 120.2(7)
C33 C28 P1 121.1(8)
C28 C29 C30 121.2(9)
C28 C29 H29A 119.4
C30 C29 H29A 119.4
C31 C30 C29 120.3(11)
C31 C30 H30A 119.8
C29 C30 H30A 119.8
C30 C31 C32 119.9(10)
C30 C31 H31A 120.0
C32 C31 H31A 120.0
C31 C32 C33 121.6(11)
C31 C32 H32A 119.2
C33 C32 H32A 119.2
C32 C33 C28 118.2(11)
C32 C33 H33A 120.9
C28 C33 H33A 120.9
C35 C34 C39 117.6(15)
C35 C34 P1 118.2(11)
C39 C34 P1 123.9(13)
C34 C35 C36 121.9(17)
C34 C35 H35A 119.0
C36 C35 H35A 119.0
C37 C36 C35 117.8(17)
C37 C36 H36A 121.1
C35 C36 H36A 121.1
C38 C37 C36 123.0(15)
C38 C37 H37A 118.5
C36 C37 H37A 118.5
C37 C38 C39 117.4(17)
C37 C38 H38A 121.3
C39 C38 H38A 121.3
C34 C39 C38 122.2(18)
C34 C39 H39A 118.9
C38 C39 H39A 118.9
C41 C40 P1 112.8(13)
C41 C40 H40A 109.0
P1 C40 H40A 109.0
C41 C40 H40B 109.0
P1 C40 H40B 109.0
H40A C40 H40B 107.8
C40 C41 P2 109.0(13)
C40 C41 H41A 109.9
P2 C41 H41A 109.9
C40 C41 H41B 109.9
P2 C41 H41B 109.9
H41A C41 H41B 108.3
C41A C40A P1 108.1(12)
C41A C40A H40C 110.1
P1 C40A H40C 110.1
C41A C40A H40D 110.1
P1 C40A H40D 110.1
H40C C40A H40D 108.4
C40A C41A P2A 113.3(14)
C40A C41A H41C 108.9
P2A C41A H41C 108.9
C40A C41A H41D 108.9
P2A C41A H41D 108.9
H41C C41A H41D 107.7
C47 C42 C43 114(3)
C47 C42 P2 120(2)
C43 C42 P2 125(3)
C42 C43 C44 126(3)
C42 C43 H43A 116.9
C44 C43 H43A 116.9
C45 C44 C43 120(3)
C45 C44 H44A 120.0
C43 C44 H44A 120.0
C44 C45 C46 112(3)
C44 C45 H45A 124.0
C46 C45 H45A 124.0
C45 C46 C47 129(4)
C45 C46 H46A 115.3
C47 C46 H46A 115.3
C42 C47 C46 118(4)
C42 C47 H47A 121.1
C46 C47 H47A 121.1
C53 C48 C49 115(2)
C53 C48 P2 121(2)
C49 C48 P2 123(2)
C50 C49 C48 120(2)
C50 C49 H49A 120.1
C48 C49 H49A 120.1
C51 C50 C49 124(2)
C51 C50 H50A 118.0
C49 C50 H50A 118.0
C50 C51 C52 117(2)
C50 C51 H51A 121.5
C52 C51 H51A 121.5
C53 C52 C51 119(2)
C53 C52 H52A 120.5
C51 C52 H52A 120.5
C48 C53 C52 124(3)
C48 C53 H53A 117.8
C52 C53 H53A 117.8
C60 C59 C64 118(3)
C60 C59 P2A 120(2)
C64 C59 P2A 121.8(17)
C59 C60 C61 122(2)
C59 C60 H60A 119.2
C61 C60 H60A 119.2
C60 C61 C62 119(2)
C60 C61 H61A 120.6
C62 C61 H61A 120.6
C63 C62 C61 120(2)
C63 C62 H62A 119.9
C61 C62 H62A 119.9
C62 C63 C64 119(3)
C62 C63 H63A 120.7
C64 C63 H63A 120.7
C59 C64 C63 121(3)
C59 C64 H64A 119.6
C63 C64 H64A 119.6
C70 C65 C66 119(2)
C70 C65 P2A 118(2)
C66 C65 P2A 122.8(17)
C65 C66 C67 120(2)
C65 C66 H66A 119.8
C67 C66 H66A 119.8
C68 C67 C66 121(2)
C68 C67 H67A 119.6
C66 C67 H67A 119.6
C67 C68 C69 117(2)
C67 C68 H68A 121.4
C69 C68 H68A 121.4
C70 C69 C68 124(2)
C70 C69 H69A 118.0
C68 C69 H69A 118.0
C69 C70 C65 118(2)
C69 C70 H70A 120.8
C65 C70 H70A 120.8
C3 N1 C2 109.4(7)
C3 N1 C8 125.3(8)
C2 N1 C8 125.1(8)
C3 N2 C1 111.2(7)
C3 N2 C4 124.9(7)
C1 N2 C4 123.8(7)
C5 N3 C7 110.5(8)
C5 N3 C4 127.1(8)
C7 N3 C4 121.7(7)
C5 N4 C6 107.7(8)
C5 N4 C24 127.7(13)
C6 N4 C24 124.5(13)
C28 P1 C40A 113.7(8)
C28 P1 C34 101.2(5)
C40A P1 C34 95.6(8)
C28 P1 C40 97.3(7)
C40A P1 C40 19.9(8)
C34 P1 C40 110.9(9)
C28 P1 Rh1 117.5(3)
C40A P1 Rh1 104.1(7)
C34 P1 Rh1 122.9(5)
C40 P1 Rh1 104.2(6)
C42 P2 C41 96.9(13)
C42 P2 C48 102.7(16)
C41 P2 C48 108.3(12)
C42 P2 Rh1 124.8(11)
C41 P2 Rh1 109.6(8)
C48 P2 Rh1 112.8(11)
C65 P2A C59 104.2(14)
C65 P2A C41A 106.2(11)
C59 P2A C41A 106.3(12)
C65 P2A Rh1 119.6(10)
C59 P2A Rh1 114.9(11)
C41A P2A Rh1 104.6(8)
C1 Rh1 C7 88.3(4)
C1 Rh1 P2 94.9(3)
C7 Rh1 P2 90.1(4)
C1 Rh1 P2A 82.6(3)
C7 Rh1 P2A 91.2(4)
P2 Rh1 P2A 12.4(3)
C1 Rh1 P1 93.6(2)
C7 Rh1 P1 176.4(2)
P2 Rh1 P1 86.7(3)
P2A Rh1 P1 86.0(3)
C1 Rh1 I1 175.9(2)
C7 Rh1 I1 88.4(3)
P2 Rh1 I1 82.76(18)
P2A Rh1 I1 95.1(2)
P1 Rh1 I1 89.61(7)
C1 Rh1 I2 92.4(2)
C7 Rh1 I2 88.8(2)
P2 Rh1 I2 172.56(18)
P2A Rh1 I2 175.0(2)
P1 Rh1 I2 94.15(7)
I1 Rh1 I2 89.85(4)

loop_
_geom_bond_atom_site_label_1
_geom_bond_atom_site_label_2
_geom_bond_distance
C1 C2 1.370(12)
C1 N2 1.407(11)
C1 Rh1 2.031(9)
C2 N1 1.362(12)
C2 H2A 0.9500
C3 N1 1.343(12)
C3 N2 1.354(11)
C3 C12 1.469(14)
C4 N2 1.433(11)
C4 N3 1.438(11)
C4 H4A 0.9900
C4 H4B 0.9900
C5 N4 1.304(14)
C5 N3 1.327(12)
C5 C18 1.524(16)
C6 C7 1.352(13)
C6 N4 1.375(14)
C6 H6A 0.9500
C7 N3 1.411(12)
C7 Rh1 2.050(10)
C8 N1 1.486(12)
C8 C9 1.523(16)
C8 H8A 0.9900
C8 H8B 0.9900
C9 C10 1.533(17)
C9 H9A 0.9900
C9 H9B 0.9900
C10 C11 1.45(2)
C10 H10A 0.9900
C10 H10B 0.9900
C11 H11A 0.9800
C11 H11B 0.9800
C11 H11C 0.9800
C12 C17 1.380(16)
C12 C13 1.391(16)
C13 C14 1.391(15)
C13 H13A 0.9500
C14 C15 1.413(16)
C14 H14A 0.9500
C15 C16 1.294(16)
C15 H15A 0.9500
C16 C17 1.400(15)
C16 H16A 0.9500
C17 H17A 0.9500
C18 C23 1.369(16)
C18 C19 1.404(18)
C19 C20 1.376(17)
C19 H19A 0.9500
C20 C21 1.383(16)
C20 H20A 0.9500
C21 C22 1.398(18)
C21 H21A 0.9500
C22 C23 1.399(17)
C22 H22A 0.9500
C23 H23A 0.9500
C24 N4 1.458(14)
C24 C25 1.487(16)
C24 H24A 0.9900
C24 H24B 0.9900
C25 C26A 1.476(19)
C25 C26 1.521(18)
C25 H25A 0.9900
C25 H25B 0.9900
C25 H25C 0.9700
C25 H25D 0.9700
C26 C27 1.494(19)
C26 H25D 0.8261
C26 H26A 0.9900
C26 H26B 0.9900
C26A C27A 1.506(19)
C26A H26C 0.9900
C26A H26D 0.9900
C27 H27A 0.9800
C27 H27B 0.9800
C27 H27C 0.9800
C27A H27D 0.9800
C27A H27E 0.9800
C27A H27F 0.9800
C28 C29 1.383(14)
C28 C33 1.418(14)
C28 P1 1.819(9)
C29 C30 1.384(14)
C29 H29A 0.9500
C30 C31 1.350(16)
C30 H30A 0.9500
C31 C32 1.382(18)
C31 H31A 0.9500
C32 C33 1.388(17)
C32 H32A 0.9500
C33 H33A 0.9500
C34 C35 1.366(16)
C34 C39 1.377(16)
C34 P1 1.825(14)
C35 C36 1.389(14)
C35 H35A 0.9500
C36 C37 1.369(16)
C36 H36A 0.9500
C37 C38 1.348(16)
C37 H37A 0.9500
C38 C39 1.396(14)
C38 H38A 0.9500
C39 H39A 0.9500
C40 C41 1.509(17)
C40 P1 1.865(15)
C40 H40A 0.9900
C40 H40B 0.9900
C41 P2 1.851(15)
C41 H41A 0.9900
C41 H41B 0.9900
C40A C41A 1.505(17)
C40A P1 1.823(15)
C40A H40C 0.9900
C40A H40D 0.9900
C41A P2A 1.857(15)
C41A H41C 0.9900
C41A H41D 0.9900
C42 C47 1.371(19)
C42 C43 1.390(18)
C42 P2 1.80(3)
C43 C44 1.398(18)
C43 H43A 0.9500
C44 C45 1.363(18)
C44 H44A 0.9500
C45 C46 1.377(19)
C45 H45A 0.9500
C46 C47 1.377(19)
C46 H46A 0.9500
C47 H47A 0.9500
C48 C53 1.369(18)
C48 C49 1.391(17)
C48 P2 1.89(3)
C49 C50 1.373(18)
C49 H49A 0.9500
C50 C51 1.357(18)
C50 H50A 0.9500
C51 C52 1.383(17)
C51 H51A 0.9500
C52 C53 1.376(18)
C52 H52A 0.9500
C53 H53A 0.9500
C59 C60 1.377(18)
C59 C64 1.384(18)
C59 P2A 1.84(3)
C60 C61 1.380(17)
C60 H60A 0.9500
C61 C62 1.389(18)
C61 H61A 0.9500
C62 C63 1.379(18)
C62 H62A 0.9500
C63 C64 1.387(18)
C63 H63A 0.9500
C64 H64A 0.9500
C65 C70 1.379(17)
C65 C66 1.393(17)
C65 P2A 1.80(3)
C66 C67 1.395(17)
C66 H66A 0.9500
C67 C68 1.367(17)
C67 H67A 0.9500
C68 C69 1.375(17)
C68 H68A 0.9500
C69 C70 1.371(18)
C69 H69A 0.9500
C70 H70A 0.9500
I1 Rh1 2.6359(12)
I2 Rh1 2.7209(10)
P1 Rh1 2.357(2)
P2 Rh1 2.237(13)
P2A Rh1 2.337(12)

loop_
_geom_torsion_atom_site_label_1
_geom_torsion_atom_site_label_2
_geom_torsion_atom_site_label_3
_geom_torsion_atom_site_label_4
_geom_torsion
N2 C1 C2 N1 0.1(9)
Rh1 C1 C2 N1 170.8(6)
N4 C6 C7 N3 0.7(11)
N4 C6 C7 Rh1 -172.6(7)
N1 C8 C9 C10 -177.0(11)
C8 C9 C10 C11 71.3(19)
N1 C3 C12 C17 67.8(15)
N2 C3 C12 C17 -116.2(12)
N1 C3 C12 C13 -112.6(12)
N2 C3 C12 C13 63.4(15)
C17 C12 C13 C14 -1.2(19)
C3 C12 C13 C14 179.2(11)
C12 C13 C14 C15 -0.6(18)
C13 C14 C15 C16 2.4(19)
C14 C15 C16 C17 -2(2)
C13 C12 C17 C16 1.3(19)
C3 C12 C17 C16 -179.1(11)
C15 C16 C17 C12 0.6(19)
N4 C5 C18 C23 60.9(17)
N3 C5 C18 C23 -128.0(13)
N4 C5 C18 C19 -119.7(13)
N3 C5 C18 C19 51.4(16)
C23 C18 C19 C20 0(2)
C5 C18 C19 C20 -179.6(12)
C18 C19 C20 C21 0(2)
C19 C20 C21 C22 0(2)
C20 C21 C22 C23 0(2)
C19 C18 C23 C22 0(2)
C5 C18 C23 C22 179.8(12)
C21 C22 C23 C18 0(2)
N4 C24 C25 C26A -80(3)
N4 C24 C25 C26 -164(2)
C26A C25 C26 C27 -21(3)
C24 C25 C26 C27 67(4)
C24 C25 C26A C27A -87(5)
C26 C25 C26A C27A 27(5)
C33 C28 C29 C30 2.1(14)
P1 C28 C29 C30 -176.8(8)
C28 C29 C30 C31 -2.2(16)
C29 C30 C31 C32 0.2(17)
C30 C31 C32 C33 1.8(19)
C31 C32 C33 C28 -1.9(18)
C29 C28 C33 C32 -0.1(15)
P1 C28 C33 C32 178.8(9)
C39 C34 C35 C36 0.1(15)
P1 C34 C35 C36 -173.3(10)
C34 C35 C36 C37 -0.2(15)
C35 C36 C37 C38 -2(2)
C36 C37 C38 C39 4(2)
C35 C34 C39 C38 2(2)
P1 C34 C39 C38 175.2(11)
C37 C38 C39 C34 -4(2)
P1 C40 C41 P2 47(2)
P1 C40A C41A P2A -53.2(19)
C47 C42 C43 C44 2(2)
P2 C42 C43 C44 171(2)
C42 C43 C44 C45 3(2)
C43 C44 C45 C46 -8(3)
C44 C45 C46 C47 9(5)
C43 C42 C47 C46 -2(4)
P2 C42 C47 C46 -171(3)
C45 C46 C47 C42 -4(6)
C53 C48 C49 C50 -3(2)
P2 C48 C49 C50 -177(2)
C48 C49 C50 C51 -2(2)
C49 C50 C51 C52 2(4)
C50 C51 C52 C53 2(4)
C49 C48 C53 C52 7(4)
P2 C48 C53 C52 -178(3)
C51 C52 C53 C48 -7(5)
C64 C59 C60 C61 2(2)
P2A C59 C60 C61 -174(2)
C59 C60 C61 C62 -4(2)
C60 C61 C62 C63 10(3)
C61 C62 C63 C64 -15(4)
C60 C59 C64 C63 -8(4)
P2A C59 C64 C63 169(3)
C62 C63 C64 C59 14(5)
C70 C65 C66 C67 -0.1(18)
P2A C65 C66 C67 -176.7(18)
C65 C66 C67 C68 0.8(17)
C66 C67 C68 C69 -3(3)
C67 C68 C69 C70 4(3)
C68 C69 C70 C65 -4(4)
C66 C65 C70 C69 1(3)
P2A C65 C70 C69 178(2)
N2 C3 N1 C2 0.2(9)
C12 C3 N1 C2 176.9(9)
N2 C3 N1 C8 -176.0(8)
C12 C3 N1 C8 0.7(14)
C1 C2 N1 C3 -0.2(10)
C1 C2 N1 C8 176.0(8)
C9 C8 N1 C3 83.7(12)
C9 C8 N1 C2 -91.9(12)
N1 C3 N2 C1 -0.1(9)
C12 C3 N2 C1 -176.8(9)
N1 C3 N2 C4 -176.9(7)
C12 C3 N2 C4 6.3(14)
C2 C1 N2 C3 0.0(9)
Rh1 C1 N2 C3 -172.0(6)
C2 C1 N2 C4 176.9(7)
Rh1 C1 N2 C4 5.0(11)
N3 C4 N2 C3 125.4(8)
N3 C4 N2 C1 -51.1(10)
N4 C5 N3 C7 0.3(11)
C18 C5 N3 C7 -172.1(9)
N4 C5 N3 C4 -170.2(8)
C18 C5 N3 C4 17.4(15)
C6 C7 N3 C5 -0.6(10)
Rh1 C7 N3 C5 173.7(6)
C6 C7 N3 C4 170.6(8)
Rh1 C7 N3 C4 -15.2(11)
N2 C4 N3 C5 -134.1(9)
N2 C4 N3 C7 56.3(10)
N3 C5 N4 C6 0.1(11)
C18 C5 N4 C6 172.4(10)
N3 C5 N4 C24 179.9(14)
C18 C5 N4 C24 -8(2)
C7 C6 N4 C5 -0.5(12)
C7 C6 N4 C24 179.7(13)
C25 C24 N4 C5 125.3(19)
C25 C24 N4 C6 -55(3)
C29 C28 P1 C40A 166.9(9)
C33 C28 P1 C40A -12.0(11)
C29 C28 P1 C34 -91.8(9)
C33 C28 P1 C34 89.3(10)
C29 C28 P1 C40 155.1(10)
C33 C28 P1 C40 -23.7(11)
C29 C28 P1 Rh1 44.9(8)
C33 C28 P1 Rh1 -133.9(7)
C41A C40A P1 C28 -81.2(15)
C41A C40A P1 C34 173.9(15)
C41A C40A P1 C40 -45(2)
C41A C40A P1 Rh1 47.9(16)
C35 C34 P1 C28 64.9(10)
C39 C34 P1 C28 -108.1(12)
C35 C34 P1 C40A -179.6(12)
C39 C34 P1 C40A 7.4(15)
C35 C34 P1 C40 167.2(10)
C39 C34 P1 C40 -5.8(15)
C35 C34 P1 Rh1 -68.8(11)
C39 C34 P1 Rh1 118.3(11)
C41 C40 P1 C28 -157.2(15)
C41 C40 P1 C40A 56(3)
C41 C40 P1 C34 97.9(16)
C41 C40 P1 Rh1 -36.3(17)
C47 C42 P2 C41 -140(3)
C43 C42 P2 C41 52(2)
C47 C42 P2 C48 -30(3)
C43 C42 P2 C48 162(2)
C47 C42 P2 Rh1 100(3)
C43 C42 P2 Rh1 -68(3)
C40 C41 P2 C42 -167.1(18)
C40 C41 P2 C48 87(2)
C40 C41 P2 Rh1 -36.3(17)
C53 C48 P2 C42 84(3)
C49 C48 P2 C42 -102(2)
C53 C48 P2 C41 -174(2)
C49 C48 P2 C41 0(2)
C53 C48 P2 Rh1 -52(3)
C49 C48 P2 Rh1 121.6(18)
C70 C65 P2A C59 78(2)
C66 C65 P2A C59 -105.0(18)
C70 C65 P2A C41A -169.7(18)
C66 C65 P2A C41A 7(2)
C70 C65 P2A Rh1 -52(2)
C66 C65 P2A Rh1 124.9(15)
C60 C59 P2A C65 139.4(19)
C64 C59 P2A C65 -37(3)
C60 C59 P2A C41A 27(2)
C64 C59 P2A C41A -149(2)
C60 C59 P2A Rh1 -88(2)
C64 C59 P2A Rh1 96(3)
C40A C41A P2A C65 159.1(15)
C40A C41A P2A C59 -90.3(17)
C40A C41A P2A Rh1 31.7(15)
C2 C1 Rh1 C7 -142.5(9)
N2 C1 Rh1 C7 26.6(7)
C2 C1 Rh1 P2 -52.5(9)
N2 C1 Rh1 P2 116.6(7)
C2 C1 Rh1 P2A -51.1(9)
N2 C1 Rh1 P2A 118.1(7)
C2 C1 Rh1 P1 34.5(8)
N2 C1 Rh1 P1 -156.4(6)
C2 C1 Rh1 I1 -107(3)
N2 C1 Rh1 I1 62(4)
C2 C1 Rh1 I2 128.8(8)
N2 C1 Rh1 I2 -62.1(6)
C6 C7 Rh1 C1 150.4(10)
N3 C7 Rh1 C1 -21.7(7)
C6 C7 Rh1 P2 55.5(10)
N3 C7 Rh1 P2 -116.6(7)
C6 C7 Rh1 P2A 67.9(10)
N3 C7 Rh1 P2A -104.3(7)
C6 C7 Rh1 P1 28(5)
N3 C7 Rh1 P1 -144(4)
C6 C7 Rh1 I1 -27.2(10)
N3 C7 Rh1 I1 160.6(7)
C6 C7 Rh1 I2 -117.1(10)
N3 C7 Rh1 I2 70.7(7)
C42 P2 Rh1 C1 -141.6(14)
C41 P2 Rh1 C1 104.7(8)
C48 P2 Rh1 C1 -16.0(11)
C42 P2 Rh1 C7 -53.3(14)
C41 P2 Rh1 C7 -167.0(8)
C48 P2 Rh1 C7 72.3(11)
C42 P2 Rh1 P2A -148(3)
C41 P2 Rh1 P2A 98(3)
C48 P2 Rh1 P2A -23(2)
C42 P2 Rh1 P1 125.1(14)
C41 P2 Rh1 P1 11.3(8)
C48 P2 Rh1 P1 -109.4(11)
C42 P2 Rh1 I1 35.0(14)
C41 P2 Rh1 I1 -78.7(8)
C48 P2 Rh1 I1 160.6(11)
C42 P2 Rh1 I2 28(3)
C41 P2 Rh1 I2 -85(2)
C48 P2 Rh1 I2 154(2)
C65 P2A Rh1 C1 -25.4(10)
C59 P2A Rh1 C1 -150.5(11)
C41A P2A Rh1 C1 93.3(8)
C65 P2A Rh1 C7 62.7(10)
C59 P2A Rh1 C7 -62.4(11)
C41A P2A Rh1 C7 -178.6(8)
C65 P2A Rh1 P2 148(3)
C59 P2A Rh1 P2 23(2)
C41A P2A Rh1 P2 -94(3)
C65 P2A Rh1 P1 -119.6(10)
C59 P2A Rh1 P1 115.3(11)
C41A P2A Rh1 P1 -0.9(7)
C65 P2A Rh1 I1 151.2(10)
C59 P2A Rh1 I1 26.0(11)
C41A P2A Rh1 I1 -90.1(7)
C65 P2A Rh1 I2 -27(4)
C59 P2A Rh1 I2 -152(3)
C41A P2A Rh1 I2 91(3)
C28 P1 Rh1 C1 21.7(4)
C40A P1 Rh1 C1 -105.1(8)
C34 P1 Rh1 C1 148.5(7)
C40 P1 Rh1 C1 -84.5(7)
C28 P1 Rh1 C7 144(4)
C40A P1 Rh1 C7 17(4)
C34 P1 Rh1 C7 -89(4)
C40 P1 Rh1 C7 38(4)
C28 P1 Rh1 P2 116.4(4)
C40A P1 Rh1 P2 -10.4(7)
C34 P1 Rh1 P2 -116.8(7)
C40 P1 Rh1 P2 10.2(7)
C28 P1 Rh1 P2A 104.0(4)
C40A P1 Rh1 P2A -22.8(7)
C34 P1 Rh1 P2A -129.2(7)
C40 P1 Rh1 P2A -2.2(7)
C28 P1 Rh1 I1 -160.9(3)
C40A P1 Rh1 I1 72.4(7)
C34 P1 Rh1 I1 -34.0(7)
C40 P1 Rh1 I1 92.9(7)
C28 P1 Rh1 I2 -71.1(3)
C40A P1 Rh1 I2 162.2(7)
C34 P1 Rh1 I2 55.8(7)
C40 P1 Rh1 I2 -177.2(7)
